data_2222236
loop_
_publ_author_name
'Verma, Abha'
'Stevens, Edwin D.'

_publ_section_title <i>N</i>-(4-Hydroxyphenyl)-2-(1,1,3-trioxo-2,3-dihydro-1,2-benzothiazol-2-yl)acetamide
_journal_coeditor_code BI2377
_journal_issue 7
_journal_name_full 'Acta Crystallographica Section E'
_journal_page_first o1667
_journal_paper_doi 10.1107/S1600536809023022
_journal_volume 65
_journal_year 2009
_chemical_formula_iupac 'C15 H12 N2 O5 S'
_chemical_formula_moiety 'C15 H12 N2 O5 S'
_chemical_formula_sum 'C15 H12 N2 O5 S'
_chemical_formula_weight 332.33
_chemical_name_systematic
;
<i>N</i>-(4-Hydroxyphenyl)-2-(1,1,3-trioxo-2,3-dihydro-1,2-benzothiazol-
2-yl)acetamide
;
_space_group_IT_number 33
_symmetry_cell_setting orthorhombic
_symmetry_space_group_name_Hall 'P 2c -2n'
_symmetry_space_group_name_H-M 'P n a 21'
_atom_sites_solution_hydrogens geom
_atom_sites_solution_primary direct
_atom_sites_solution_secondary difmap
_audit_creation_method SHELXL-97
_cell_angle_alpha 90.00
_cell_angle_beta 90.00
_cell_angle_gamma 90.00
_cell_formula_units_Z 4
_cell_length_a 16.3588(10)
_cell_length_b 9.6451(6)
_cell_length_c 9.9603(6)
_cell_measurement_reflns_used 17706
_cell_measurement_temperature 230(2)
_cell_measurement_theta_max 30.445
_cell_measurement_theta_min 2.490
_cell_volume 1571.56(17)
_computing_cell_refinement 'SAINT (Bruker, 2007)'
_computing_data_collection 'SMART (Bruker, 2007)'
_computing_data_reduction 'SAINT (Bruker, 2007)'
_computing_molecular_graphics 'SHELXTL (Sheldrick, 2008)'
_computing_publication_material 'SHELXTL (Sheldrick, 2008)'
_computing_structure_refinement 'SHELXL97 (Sheldrick, 2008)'
_computing_structure_solution 'SHELXS97 (Sheldrick, 2008)'
_diffrn_ambient_temperature 230(2)
_diffrn_measured_fraction_theta_full 0.999
_diffrn_measured_fraction_theta_max 0.999
_diffrn_measurement_device_type 'Bruker SMART 1K CCD'
_diffrn_measurement_method '\f and \w'
_diffrn_radiation_monochromator graphite
_diffrn_radiation_source 'fine-focus sealed tube'
_diffrn_radiation_type MoK\a
_diffrn_radiation_wavelength 0.71073
_diffrn_reflns_av_R_equivalents 0.0326
_diffrn_reflns_av_sigmaI/netI 0.0237
_diffrn_reflns_limit_h_max 21
_diffrn_reflns_limit_h_min -21
_diffrn_reflns_limit_k_max 12
_diffrn_reflns_limit_k_min -12
_diffrn_reflns_limit_l_max 12
_diffrn_reflns_limit_l_min -12
_diffrn_reflns_number 19429
_diffrn_reflns_theta_full 27.49
_diffrn_reflns_theta_max 27.49
_diffrn_reflns_theta_min 2.49
_diffrn_standards_number 0
_exptl_absorpt_coefficient_mu 0.233
_exptl_absorpt_correction_T_max 0.954
_exptl_absorpt_correction_T_min 0.832
_exptl_absorpt_correction_type multi-scan
_exptl_absorpt_process_details '(SADABS; Bruker, 2007)'
_exptl_crystal_colour colourless
_exptl_crystal_density_diffrn 1.405
_exptl_crystal_density_method 'not measured'
_exptl_crystal_description needle
_exptl_crystal_F_000 688
_exptl_crystal_size_max 0.60
_exptl_crystal_size_mid 0.20
_exptl_crystal_size_min 0.20
_refine_diff_density_max 0.275
_refine_diff_density_min -0.380
_refine_ls_abs_structure_details 'Flack (1983), 1681 Friedel pairs'
_refine_ls_abs_structure_Flack 0.02(8)
_refine_ls_extinction_coef 0.0063(8)
_refine_ls_extinction_expression Fc^*^=kFc[1+0.001xFc^2^\l^3^/sin(2\q)]^-1/4^
_refine_ls_extinction_method 'SHELXL97 (Sheldrick, 2008)'
_refine_ls_goodness_of_fit_ref 1.065
_refine_ls_hydrogen_treatment mixed
_refine_ls_matrix_type full
_refine_ls_number_parameters 257
_refine_ls_number_reflns 3580
_refine_ls_number_restraints 1
_refine_ls_restrained_S_all 1.065
_refine_ls_R_factor_all 0.0458
_refine_ls_R_factor_gt 0.0392
_refine_ls_shift/su_max 0.000
_refine_ls_shift/su_mean 0.000
_refine_ls_structure_factor_coef Fsqd
_refine_ls_weighting_details 'calc w=1/[\s^2^(Fo^2^)+(0.0183P)^2^+1.0724P] where P=(Fo^2^+2Fc^2^)/3'
_refine_ls_weighting_scheme calc
_refine_ls_wR_factor_gt 0.0808
_refine_ls_wR_factor_ref 0.0840
_reflns_number_gt 3283
_reflns_number_total 3580
_reflns_threshold_expression I>2\s(I)
_cod_data_source_file bi2377.cif
_cod_data_source_block I
_cod_database_code 2222236
_cod_database_fobs_code 2222236

loop_
_symmetry_equiv_pos_as_xyz
'x, y, z'
'-x, -y, z+1/2'
'x+1/2, -y+1/2, z'
'-x+1/2, y+1/2, z+1/2'

loop_
_atom_site_type_symbol
_atom_site_label
_atom_site_fract_x
_atom_site_fract_y
_atom_site_fract_z
_atom_site_U_iso_or_equiv
_atom_site_adp_type
_atom_site_calc_flag
_atom_site_refinement_flags
_atom_site_occupancy
_atom_site_disorder_assembly
_atom_site_disorder_group
S S1 0.11997(4) 0.20573(6) 0.93772(6) 0.03830(15) Uani d . 1 . .
O O1 0.10058(12) 0.3352(2) 1.0007(2) 0.0534(5) Uani d . 1 . .
N N2 0.09100(11) 0.0757(2) 1.0375(2) 0.0339(4) Uani d . 1 . .
O O2 0.08966(13) 0.1841(2) 0.80485(18) 0.0554(5) Uani d . 1 . .
C C3 0.15368(14) 0.0026(2) 1.0986(2) 0.0320(5) Uani d . 1 . .
O O3 0.14167(11) -0.0882(2) 1.17895(19) 0.0451(4) Uani d . 1 . .
C C4 0.31014(15) 0.0065(3) 1.0784(3) 0.0467(6) Uani d . 1 . .
H H4 0.3137(16) -0.067(3) 1.135(3) 0.034(7) Uiso d . 1 . .
C C4A 0.23289(14) 0.0552(3) 1.0467(2) 0.0353(5) Uani d . 1 . .
C C5 0.37621(17) 0.0677(4) 1.0128(4) 0.0608(9) Uani d . 1 . .
H H5 0.430(2) 0.035(4) 1.032(4) 0.081(11) Uiso d . 1 . .
C C6 0.36573(17) 0.1721(4) 0.9215(4) 0.0640(9) Uani d . 1 . .
H H6 0.4123(19) 0.209(3) 0.873(4) 0.065(9) Uiso d . 1 . .
C C7A 0.22384(13) 0.1609(3) 0.9562(3) 0.0398(5) Uani d . 1 . .
C C7 0.2887(2) 0.2225(3) 0.8913(3) 0.0561(8) Uani d . 1 . .
H H7 0.283(2) 0.295(3) 0.830(3) 0.058(9) Uiso d . 1 . .
C C8 0.00639(14) 0.0545(3) 1.0733(2) 0.0346(5) Uani d . 1 . .
H H8B -0.0203(16) 0.141(3) 1.072(3) 0.038(7) Uiso d . 1 . .
H H8A 0.0067(16) 0.018(3) 1.162(3) 0.035(7) Uiso d . 1 . .
C C9 -0.03588(12) -0.0469(2) 0.9791(2) 0.0298(4) Uani d . 1 . .
O O9 0.00080(9) -0.11209(18) 0.89225(16) 0.0379(4) Uani d . 1 . .
N N10 -0.11625(11) -0.0573(2) 1.0033(2) 0.0331(4) Uani d . 1 . .
H H10 -0.1339(17) -0.008(3) 1.070(3) 0.045(8) Uiso d . 1 . .
C C11 -0.17479(12) -0.1418(2) 0.9368(2) 0.0295(4) Uani d . 1 . .
C C12 -0.25630(14) -0.1228(3) 0.9725(3) 0.0391(6) Uani d . 1 . .
H H12 -0.2690(17) -0.049(3) 1.033(3) 0.047(8) Uiso d . 1 . .
C C13 -0.31719(13) -0.2010(3) 0.9129(3) 0.0407(6) Uani d . 1 . .
H H13 -0.3736(19) -0.187(3) 0.933(4) 0.066(9) Uiso d . 1 . .
C C14 -0.29711(13) -0.2994(2) 0.8175(2) 0.0320(5) Uani d . 1 . .
O O14 -0.35473(10) -0.3808(2) 0.75619(19) 0.0442(5) Uani d . 1 . .
H H14 -0.397(2) -0.378(3) 0.802(4) 0.060(10) Uiso d . 1 . .
C C15 -0.21627(14) -0.3179(3) 0.7811(2) 0.0341(5) Uani d . 1 . .
H H15 -0.2007(16) -0.386(3) 0.716(3) 0.040(7) Uiso d . 1 . .
C C16 -0.15511(13) -0.2396(3) 0.8404(2) 0.0320(5) Uani d . 1 . .
H H16 -0.1000(17) -0.255(3) 0.814(3) 0.041(7) Uiso d . 1 . .

loop_
_atom_site_aniso_label
_atom_site_aniso_U_11
_atom_site_aniso_U_22
_atom_site_aniso_U_33
_atom_site_aniso_U_12
_atom_site_aniso_U_13
_atom_site_aniso_U_23
S1 0.0371(3) 0.0407(3) 0.0371(3) -0.0060(2) -0.0064(3) 0.0063(3)
O1 0.0547(11) 0.0422(10) 0.0633(12) 0.0011(9) -0.0100(10) 0.0011(9)
N2 0.0253(9) 0.0422(11) 0.0343(10) -0.0052(8) -0.0035(7) 0.0048(9)
O2 0.0640(12) 0.0651(13) 0.0371(10) -0.0036(11) -0.0141(9) 0.0105(9)
C3 0.0288(11) 0.0366(12) 0.0306(11) -0.0023(9) -0.0040(9) -0.0026(10)
O3 0.0430(10) 0.0481(11) 0.0443(10) 0.0011(8) -0.0010(8) 0.0133(9)
C4 0.0312(12) 0.0594(17) 0.0496(15) 0.0012(12) -0.0040(11) -0.0117(14)
C4A 0.0278(11) 0.0438(13) 0.0343(11) -0.0037(10) -0.0027(10) -0.0065(10)
C5 0.0260(13) 0.081(2) 0.075(2) -0.0045(14) -0.0007(13) -0.0239(19)
C6 0.0398(14) 0.081(2) 0.072(2) -0.0244(15) 0.0125(16) -0.009(2)
C7A 0.0312(11) 0.0480(13) 0.0401(14) -0.0085(10) 0.0011(10) -0.0019(11)
C7 0.0491(16) 0.065(2) 0.0547(18) -0.0222(15) 0.0078(13) 0.0049(15)
C8 0.0256(10) 0.0460(14) 0.0323(12) -0.0015(10) -0.0004(9) -0.0030(11)
C9 0.0246(9) 0.0372(11) 0.0275(10) -0.0002(9) -0.0012(8) 0.0020(9)
O9 0.0238(7) 0.0520(10) 0.0379(9) -0.0013(7) 0.0043(6) -0.0089(8)
N10 0.0249(9) 0.0425(11) 0.0319(10) -0.0037(8) 0.0045(8) -0.0087(9)
C11 0.0240(8) 0.0352(10) 0.0293(9) -0.0040(8) 0.0016(9) -0.0002(10)
C12 0.0276(10) 0.0465(14) 0.0432(14) -0.0007(10) 0.0078(10) -0.0145(11)
C13 0.0219(10) 0.0511(13) 0.0492(16) -0.0017(10) 0.0059(10) -0.0093(12)
C14 0.0254(10) 0.0402(12) 0.0304(11) -0.0067(9) 0.0012(9) 0.0024(9)
O14 0.0284(9) 0.0613(12) 0.0427(10) -0.0135(9) 0.0038(8) -0.0150(9)
C15 0.0296(11) 0.0408(13) 0.0319(11) -0.0023(10) 0.0053(9) -0.0044(10)
C16 0.0216(10) 0.0401(12) 0.0343(12) -0.0010(9) 0.0055(9) -0.0010(10)

loop_
_atom_type_symbol
_atom_type_description
_atom_type_scat_dispersion_real
_atom_type_scat_dispersion_imag
_atom_type_scat_source
C C 0.0033 0.0016 'International Tables Vol C Tables 4.2.6.8 and 6.1.1.4'
H H 0.0000 0.0000 'International Tables Vol C Tables 4.2.6.8 and 6.1.1.4'
N N 0.0061 0.0033 'International Tables Vol C Tables 4.2.6.8 and 6.1.1.4'
O O 0.0106 0.0060 'International Tables Vol C Tables 4.2.6.8 and 6.1.1.4'
S S 0.1246 0.1234 'International Tables Vol C Tables 4.2.6.8 and 6.1.1.4'

loop_
_geom_angle_atom_site_label_1
_geom_angle_atom_site_label_2
_geom_angle_atom_site_label_3
_geom_angle_site_symmetry_1
_geom_angle_site_symmetry_3
_geom_angle
_geom_angle_publ_flag
O2 S1 O1 . . 117.12(13) ?
O2 S1 N2 . . 110.07(11) ?
O1 S1 N2 . . 109.35(12) ?
O2 S1 C7A . . 113.30(13) ?
O1 S1 C7A . . 112.41(12) ?
N2 S1 C7A . . 91.57(11) ?
C3 N2 C8 . . 121.9(2) ?
C3 N2 S1 . . 115.73(16) ?
C8 N2 S1 . . 121.75(17) ?
O3 C3 N2 . . 122.8(2) ?
O3 C3 C4A . . 128.6(2) ?
N2 C3 C4A . . 108.6(2) ?
C4A C4 C5 . . 117.2(3) ?
C4A C4 H4 . . 117.7(17) ?
C5 C4 H4 . . 125.0(17) ?
C7A C4A C4 . . 120.1(2) ?
C7A C4A C3 . . 112.9(2) ?
C4 C4A C3 . . 127.0(2) ?
C6 C5 C4 . . 121.8(3) ?
C6 C5 H5 . . 120(2) ?
C4 C5 H5 . . 119(2) ?
C5 C6 C7 . . 121.2(3) ?
C5 C6 H6 . . 120.3(19) ?
C7 C6 H6 . . 118(2) ?
C4A C7A C7 . . 123.2(2) ?
C4A C7A S1 . . 110.83(17) ?
C7 C7A S1 . . 126.0(2) ?
C7A C7 C6 . . 116.6(3) ?
C7A C7 H7 . . 123(2) ?
C6 C7 H7 . . 120(2) ?
N2 C8 C9 . . 111.95(19) ?
N2 C8 H8B . . 108.3(16) ?
C9 C8 H8B . . 110.3(16) ?
N2 C8 H8A . . 106.1(16) ?
C9 C8 H8A . . 109.9(16) ?
H8B C8 H8A . . 110(2) ?
O9 C9 N10 . . 124.6(2) ?
O9 C9 C8 . . 122.84(19) ?
N10 C9 C8 . . 112.52(19) ?
C9 N10 C11 . . 128.3(2) ?
C9 N10 H10 . . 115.0(19) ?
C11 N10 H10 . . 116.6(19) ?
C16 C11 C12 . . 119.3(2) ?
C16 C11 N10 . . 123.88(19) ?
C12 C11 N10 . . 116.8(2) ?
C13 C12 C11 . . 120.6(2) ?
C13 C12 H12 . . 121.3(17) ?
C11 C12 H12 . . 117.9(17) ?
C12 C13 C14 . . 119.9(2) ?
C12 C13 H13 . . 122(2) ?
C14 C13 H13 . . 118(2) ?
O14 C14 C15 . . 117.9(2) ?
O14 C14 C13 . . 122.4(2) ?
C15 C14 C13 . . 119.7(2) ?
C14 O14 H14 . . 108(2) ?
C14 C15 C16 . . 120.6(2) ?
C14 C15 H15 . . 121.2(16) ?
C16 C15 H15 . . 118.1(16) ?
C11 C16 C15 . . 119.9(2) ?
C11 C16 H16 . . 121.3(16) ?
C15 C16 H16 . . 118.8(16) ?

loop_
_geom_bond_atom_site_label_1
_geom_bond_atom_site_label_2
_geom_bond_site_symmetry_2
_geom_bond_distance
_geom_bond_publ_flag
S1 O2 . 1.4286(19) ?
S1 O1 . 1.433(2) ?
S1 N2 . 1.668(2) ?
S1 C7A . 1.763(2) ?
N2 C3 . 1.386(3) ?
N2 C8 . 1.444(3) ?
C3 O3 . 1.203(3) ?
C3 C4A . 1.484(3) ?
C4 C4A . 1.385(3) ?
C4 C5 . 1.394(4) ?
C4 H4 . 0.91(3) ?
C4A C7A . 1.369(4) ?
C5 C6 . 1.367(5) ?
C5 H5 . 0.96(4) ?
C6 C7 . 1.384(4) ?
C6 H6 . 0.97(3) ?
C7A C7 . 1.377(4) ?
C7 H7 . 0.93(3) ?
C8 C9 . 1.522(3) ?
C8 H8B . 0.94(3) ?
C8 H8A . 0.95(3) ?
C9 O9 . 1.226(3) ?
C9 N10 . 1.340(3) ?
N10 C11 . 1.421(3) ?
N10 H10 . 0.87(3) ?
C11 C16 . 1.384(3) ?
C11 C12 . 1.392(3) ?
C12 C13 . 1.383(3) ?
C12 H12 . 0.95(3) ?
C13 C14 . 1.383(3) ?
C13 H13 . 0.95(3) ?
C14 O14 . 1.370(3) ?
C14 C15 . 1.383(3) ?
O14 H14 . 0.82(3) ?
C15 C16 . 1.385(3) ?
C15 H15 . 0.96(3) ?
C16 H16 . 0.95(3) ?

loop_
_geom_hbond_atom_site_label_D
_geom_hbond_atom_site_label_H
_geom_hbond_atom_site_label_A
_geom_hbond_site_symmetry_A
_geom_hbond_distance_DH
_geom_hbond_distance_HA
_geom_hbond_distance_DA
_geom_hbond_angle_DHA
N10 H10 O14 4_455 0.87(3) 2.23(3) 3.078(3) 165(3)
O14 H14 O9 3_445 0.82(3) 1.91(3) 2.725(2) 173(3)

loop_
_geom_torsion_atom_site_label_1
_geom_torsion_atom_site_label_2
_geom_torsion_atom_site_label_3
_geom_torsion_atom_site_label_4
_geom_torsion_site_symmetry_1
_geom_torsion_site_symmetry_2
_geom_torsion_site_symmetry_3
_geom_torsion_site_symmetry_4
_geom_torsion
_geom_torsion_publ_flag
O2 S1 N2 C3 . . . . 121.36(18) ?
O1 S1 N2 C3 . . . . -108.64(18) ?
C7A S1 N2 C3 . . . . 5.82(19) ?
O2 S1 N2 C8 . . . . -67.6(2) ?
O1 S1 N2 C8 . . . . 62.4(2) ?
C7A S1 N2 C8 . . . . 176.87(19) ?
C8 N2 C3 O3 . . . . 4.5(4) ?
S1 N2 C3 O3 . . . . 175.5(2) ?
C8 N2 C3 C4A . . . . -176.0(2) ?
S1 N2 C3 C4A . . . . -5.0(2) ?
C5 C4 C4A C7A . . . . -1.1(4) ?
C5 C4 C4A C3 . . . . 177.2(3) ?
O3 C3 C4A C7A . . . . -179.5(3) ?
N2 C3 C4A C7A . . . . 1.0(3) ?
O3 C3 C4A C4 . . . . 2.1(4) ?
N2 C3 C4A C4 . . . . -177.4(2) ?
C4A C4 C5 C6 . . . . 0.3(4) ?
C4 C5 C6 C7 . . . . 0.7(5) ?
C4 C4A C7A C7 . . . . 0.9(4) ?
C3 C4A C7A C7 . . . . -177.6(3) ?
C4 C4A C7A S1 . . . . -178.4(2) ?
C3 C4A C7A S1 . . . . 3.1(3) ?
O2 S1 C7A C4A . . . . -117.6(2) ?
O1 S1 C7A C4A . . . . 106.8(2) ?
N2 S1 C7A C4A . . . . -5.0(2) ?
O2 S1 C7A C7 . . . . 63.0(3) ?
O1 S1 C7A C7 . . . . -72.6(3) ?
N2 S1 C7A C7 . . . . 175.7(3) ?
C4A C7A C7 C6 . . . . 0.1(5) ?
S1 C7A C7 C6 . . . . 179.4(2) ?
C5 C6 C7 C7A . . . . -0.9(5) ?
C3 N2 C8 C9 . . . . -96.0(3) ?
S1 N2 C8 C9 . . . . 93.5(2) ?
N2 C8 C9 O9 . . . . 6.7(3) ?
N2 C8 C9 N10 . . . . -174.0(2) ?
O9 C9 N10 C11 . . . . -0.2(4) ?
C8 C9 N10 C11 . . . . -179.5(2) ?
C9 N10 C11 C16 . . . . 6.3(4) ?
C9 N10 C11 C12 . . . . -173.7(2) ?
C16 C11 C12 C13 . . . . 0.3(4) ?
N10 C11 C12 C13 . . . . -179.8(2) ?
C11 C12 C13 C14 . . . . 0.3(4) ?
C12 C13 C14 O14 . . . . 179.3(2) ?
C12 C13 C14 C15 . . . . -0.7(4) ?
O14 C14 C15 C16 . . . . -179.4(2) ?
C13 C14 C15 C16 . . . . 0.6(4) ?
C12 C11 C16 C15 . . . . -0.4(3) ?
N10 C11 C16 C15 . . . . 179.7(2) ?
C14 C15 C16 C11 . . . . -0.1(4) ?

loop_
_cod_related_entry_id
_cod_related_entry_database
_cod_related_entry_code
1 ChemSpider 580945
